data_7031896
loop_
_publ_author_name
'Son, Jung-Ho'
'Wang, Jiarui'
'Casey, William H.'

_publ_section_title
;
 Structure, stability and photocatalytic H2 production by Cr-, Mn-, Fe-,
 Co-, and Ni-substituted decaniobate clusters.
;
_journal_issue 48
_journal_name_full 'Dalton transactions (Cambridge, England : 2003)'
_journal_page_first 17928
_journal_page_last 17933
_journal_paper_doi 10.1039/c4dt02020k
_journal_volume 43
_journal_year 2014
_chemical_formula_moiety 'Co Nb9 O28, 7(C4 H12 N), 25 (H2O)'
_chemical_formula_sum 'C28 H72 Co N7 Nb9 O53'
_chemical_formula_weight 2250.05
_chemical_name_common 'Tetramethylammonium nonaniobocobaltate'
_chemical_name_systematic
; 
 ? 
;
_space_group_IT_number 14
_symmetry_cell_setting monoclinic
_symmetry_space_group_name_Hall '-P 2ybc'
_symmetry_space_group_name_H-M 'P 1 21/c 1'
_atom_sites_solution_hydrogens geom
_atom_sites_solution_primary direct
_atom_sites_solution_secondary difmap
_audit_creation_method SHELXL-97
_cell_angle_alpha 90.00
_cell_angle_beta 104.0260(10)
_cell_angle_gamma 90.00
_cell_formula_units_Z 4
_cell_length_a 25.543(2)
_cell_length_b 13.8124(12)
_cell_length_c 23.383(2)
_cell_measurement_reflns_used 9070
_cell_measurement_temperature 88(2)
_cell_measurement_theta_max 30.51
_cell_measurement_theta_min 2.47
_cell_volume 8003.8(12)
_computing_cell_refinement 'Bruker SAINT'
_computing_data_collection 'Bruker APEX2'
_computing_data_reduction 'Bruker SAINT'
_computing_structure_refinement 'SHELXL-97 (Sheldrick, 2008)'
_computing_structure_solution 'SHELXS-97 (Sheldrick, 2008)'
_diffrn_ambient_temperature 88(2)
_diffrn_measured_fraction_theta_full 0.996
_diffrn_measured_fraction_theta_max 0.996
_diffrn_measurement_device_type 'Bruker APEX-II CCD'
_diffrn_measurement_method '\f and \w scans'
_diffrn_radiation_monochromator graphite
_diffrn_radiation_source 'sealed tube'
_diffrn_radiation_type MoK\a
_diffrn_radiation_wavelength 0.71073
_diffrn_reflns_av_R_equivalents 0.0315
_diffrn_reflns_av_sigmaI/netI 0.0245
_diffrn_reflns_limit_h_max 36
_diffrn_reflns_limit_h_min -36
_diffrn_reflns_limit_k_max 19
_diffrn_reflns_limit_k_min -19
_diffrn_reflns_limit_l_max 33
_diffrn_reflns_limit_l_min -33
_diffrn_reflns_number 126087
_diffrn_reflns_theta_full 30.54
_diffrn_reflns_theta_max 30.54
_diffrn_reflns_theta_min 2.00
_exptl_absorpt_coefficient_mu 1.540
_exptl_absorpt_correction_T_max 0.8650
_exptl_absorpt_correction_T_min 0.5403
_exptl_absorpt_correction_type multi-scan
_exptl_absorpt_process_details 'SADABS (Bruker, 2003)'
_exptl_crystal_colour violet
_exptl_crystal_density_diffrn 1.867
_exptl_crystal_density_method 'not measured'
_exptl_crystal_description block
_exptl_crystal_F_000 4436
_exptl_crystal_size_max 0.46
_exptl_crystal_size_mid 0.12
_exptl_crystal_size_min 0.10
_refine_diff_density_max 2.481
_refine_diff_density_min -2.144
_refine_diff_density_rms 0.171
_refine_ls_extinction_method none
_refine_ls_goodness_of_fit_ref 1.004
_refine_ls_hydrogen_treatment mixed
_refine_ls_matrix_type full
_refine_ls_number_parameters 905
_refine_ls_number_reflns 24416
_refine_ls_number_restraints 0
_refine_ls_restrained_S_all 1.004
_refine_ls_R_factor_all 0.0858
_refine_ls_R_factor_gt 0.0637
_refine_ls_shift/su_max 0.010
_refine_ls_shift/su_mean 0.001
_refine_ls_structure_factor_coef Fsqd
_refine_ls_weighting_details 'calc w=1/[\s^2^(Fo^2^)+(0.0554P)^2^+83.1099P] where P=(Fo^2^+2Fc^2^)/3'
_refine_ls_weighting_scheme calc
_refine_ls_wR_factor_gt 0.1559
_refine_ls_wR_factor_ref 0.1700
_reflns_number_gt 17592
_reflns_number_total 24416
_reflns_threshold_expression >2sigma(I)
_cod_data_source_file c4dt02020k2.cif
_cod_data_source_block TMA-CoNb9
_cod_depositor_comments 'Adding full bibliography for 7031894--7031896.cif.'
_cod_original_cell_volume 8003.9(12)
_cod_original_sg_symbol_H-M 'P 21/c'
_cod_database_code 7031896

loop_
_symmetry_equiv_pos_as_xyz
'x, y, z'
'-x, y+1/2, -z+1/2'
'-x, -y, -z'
'x, -y-1/2, z-1/2'

loop_
_atom_site_label
_atom_site_type_symbol
_atom_site_fract_x
_atom_site_fract_y
_atom_site_fract_z
_atom_site_U_iso_or_equiv
_atom_site_adp_type
_atom_site_occupancy
_atom_site_symmetry_multiplicity
_atom_site_calc_flag
_atom_site_refinement_flags
_atom_site_disorder_assembly
_atom_site_disorder_group
Nb1 Nb 0.155561(18) 0.75913(3) 0.16244(2) 0.0209(4) Uani 1 1 d . . .
Nb3 Nb 0.221026(18) 0.88368(3) 0.28090(2) 0.0185(4) Uani 1 1 d . . .
Nb4 Nb 0.291314(17) 0.76224(3) 0.19883(2) 0.0182(4) Uani 1 1 d . . .
Nb5 Nb 0.222847(18) 0.87507(3) 0.07566(2) 0.0195(4) Uani 1 1 d . . .
Nb6 Nb 0.222646(18) 1.11044(3) 0.072260(19) 0.0195(4) Uani 1 1 d . . .
Nb7 Nb 0.155830(18) 1.23398(3) 0.15508(2) 0.0221(4) Uani 1 1 d . . .
Nb8 Nb 0.221960(19) 1.11825(3) 0.27807(2) 0.0199(4) Uani 1 1 d . . .
Nb9 Nb 0.292065(16) 0.99698(3) 0.195564(17) 0.0138(4) Uani 1 1 d . . .
Nb10 Nb 0.291596(18) 1.23191(3) 0.19227(2) 0.0189(4) Uani 1 1 d . . .
Co2 Co 0.16046(3) 0.99664(5) 0.15977(3) 0.0171(4) Uani 1 1 d . . .
O1 O 0.10775(16) 0.6655(3) 0.1511(2) 0.0312(10) Uani 1 1 d . . .
O2 O 0.10692(15) 0.8831(3) 0.14558(17) 0.0234(8) Uani 1 1 d . . .
O3 O 0.16474(15) 0.7945(3) 0.24612(17) 0.0233(8) Uani 1 1 d . . .
O4 O 0.22377(14) 0.6888(3) 0.18173(17) 0.0224(8) Uani 1 1 d . . .
O5 O 0.16666(15) 0.7864(3) 0.08245(17) 0.0254(8) Uani 1 1 d . . .
O6 O 0.10772(15) 1.1101(3) 0.14374(18) 0.0249(8) Uani 1 1 d . . .
O7 O 0.17331(14) 1.0011(3) 0.25327(16) 0.0201(7) Uani 1 1 d . . .
O8 O 0.22199(17) 0.8799(3) 0.35680(17) 0.0285(9) Uani 1 1 d . . .
O9 O 0.27986(14) 0.7952(3) 0.27764(16) 0.0207(8) Uani 1 1 d . . .
O10 O 0.34042(15) 0.6702(3) 0.21351(19) 0.0274(9) Uani 1 1 d . . .
O11 O 0.28150(14) 0.7882(3) 0.11338(17) 0.0227(8) Uani 1 1 d . . .
O12 O 0.22499(17) 0.8644(3) 0.00075(17) 0.0293(9) Uani 1 1 d . . .
O13 O 0.17430(14) 0.9930(3) 0.07339(16) 0.0203(7) Uani 1 1 d . . .
O14 O 0.22545(13) 0.8919(2) 0.17902(14) 0.0169(7) Uani 1 1 d . . .
O15 O 0.22463(17) 1.1147(3) -0.00342(17) 0.0299(9) Uani 1 1 d . . .
O16 O 0.16700(15) 1.2010(3) 0.07632(17) 0.0241(8) Uani 1 1 d . . .
O17 O 0.10793(16) 1.3270(3) 0.1407(2) 0.0317(10) Uani 1 1 d . . .
O18 O 0.16591(16) 1.2075(3) 0.24066(18) 0.0264(9) Uani 1 1 d . . .
O19 O 0.22317(18) 1.1290(3) 0.35343(18) 0.0294(9) Uani 1 1 d . . .
O20 O 0.27491(14) 1.0000(2) 0.27542(15) 0.0179(7) Uani 1 1 d . . .
O21 O 0.33691(14) 0.8902(2) 0.20931(15) 0.0180(7) Uani 1 1 d . . .
O22 O 0.27599(13) 0.9935(2) 0.10698(15) 0.0180(7) Uani 1 1 d . . .
O23 O 0.22603(14) 1.1022(2) 0.17608(15) 0.0178(7) Uani 1 1 d . . .
O24 O 0.28152(15) 1.1985(3) 0.10772(16) 0.0226(8) Uani 1 1 d . . .
O25 O 0.22427(15) 1.3046(3) 0.17279(18) 0.0256(9) Uani 1 1 d . . .
O26 O 0.28067(15) 1.2051(3) 0.27222(16) 0.0228(8) Uani 1 1 d . . .
O27 O 0.33710(14) 1.1035(2) 0.20632(15) 0.0179(7) Uani 1 1 d . . .
O28 O 0.34065(16) 1.3236(3) 0.20449(19) 0.0281(9) Uani 1 1 d . . .
O29 O 0.0760(4) 0.9266(8) 1.0084(5) 0.129(4) Uani 1 1 d . . .
O30 O 0.0462(2) 0.4941(4) 0.1206(4) 0.086(3) Uani 1 1 d . . .
O31 O 0.0276(4) 0.9861(7) 0.1834(5) 0.118(4) Uani 1 1 d . . .
O32 O 0.1436(3) 0.9981(4) 0.3907(3) 0.0601(16) Uani 1 1 d . . .
O33 O 0.0581(4) 0.9435(9) 0.4408(5) 0.122(4) Uani 1 1 d . . .
O34 O 0.2754(2) 0.7537(4) 0.44034(19) 0.0387(11) Uani 1 1 d . . .
O35 O 0.3414(2) 0.6914(4) 0.3705(2) 0.0486(13) Uani 1 1 d . . .
O36 O 0.4455(3) 0.6594(8) 0.3961(4) 0.115(4) Uani 1 1 d . . .
O37 O 0.5013(2) 0.7515(4) 0.4987(3) 0.0581(15) Uani 1 1 d . . .
O38 O 0.3433(2) 0.8032(4) 0.5490(2) 0.0511(14) Uani 1 1 d . . .
O39 O 0.4463(4) 0.8390(9) 0.5749(5) 0.133(4) Uani 1 1 d . . .
O40 O 0.4620(3) 0.4988(5) 0.3371(4) 0.078(2) Uani 1 1 d . . .
O41 O 0.39429(16) 0.4974(3) 0.2227(2) 0.0350(11) Uani 1 1 d . . .
O42 O 0.4622(3) 0.5003(5) 0.1444(4) 0.083(2) Uani 1 1 d . . .
O43 O 0.4413(4) 0.3499(9) 0.0666(6) 0.162(6) Uani 1 1 d . . .
O44 O 0.0242(8) 0.0230(14) 0.0610(8) 0.251(10) Uani 1 1 d . . .
O45 O 0.0803(3) 0.2614(7) 0.2810(4) 0.091(3) Uani 1 1 d . . .
O46 O 0.3424(2) 0.2973(5) 0.3697(2) 0.0578(17) Uani 1 1 d . . .
O47 O 0.5575(4) 0.6555(10) 0.5972(4) 0.166(6) Uani 1 1 d . . .
O48 O 0.0773(5) 0.0640(10) 0.2817(7) 0.172(6) Uani 1 1 d . . .
O49 O 0.2722(2) 0.2518(3) 0.43972(19) 0.0355(10) Uani 1 1 d . . .
O50 O 0.3425(2) 0.2031(6) 0.5455(2) 0.073(2) Uani 1 1 d . . .
O51 O 0.0762(5) 0.0619(10) 0.8286(5) 0.139(4) Uani 1 1 d . . .
O52 O 0.0762(3) 0.7281(7) 1.0003(4) 0.097(3) Uani 1 1 d . . .
O53 O 0.1484(3) 0.9960(4) 0.9246(3) 0.0636(18) Uani 1 1 d . . .
N1 N 0.3952(2) 0.9947(5) 0.4018(3) 0.0452(15) Uani 1 1 d . . .
N2 N 0.2214(2) 0.4950(3) 0.2943(2) 0.0294(10) Uani 1 1 d . . .
N3 N 0.0573(3) 0.7439(6) 0.3224(4) 0.0592(19) Uani 1 1 d . . .
N4 N 0.2219(2) 0.5009(3) 0.0570(2) 0.0311(11) Uani 1 1 d . . .
N5 N 0.3954(2) 0.5071(5) 0.5425(3) 0.0456(15) Uani 1 1 d . . .
N6 N 0.0592(3) 0.2586(6) 0.9484(4) 0.066(2) Uani 1 1 d . . .
C1 C 0.4468(6) 0.9989(12) 0.4462(7) 0.143(8) Uani 1 1 d . . .
H1A H 0.4765 0.9920 0.4268 0.215 Uiso 1 1 calc R . .
H1B H 0.4483 0.9462 0.4746 0.215 Uiso 1 1 calc R . .
H1C H 0.4498 1.0612 0.4668 0.215 Uiso 1 1 calc R . .
C2 C 0.3959(5) 1.0777(11) 0.3595(7) 0.113(5) Uani 1 1 d . . .
H2A H 0.3953 1.1394 0.3800 0.170 Uiso 1 1 calc R . .
H2B H 0.3641 1.0733 0.3263 0.170 Uiso 1 1 calc R . .
H2C H 0.4286 1.0738 0.3448 0.170 Uiso 1 1 calc R . .
C3 C 0.3433(5) 1.0021(11) 0.4223(5) 0.098(5) Uani 1 1 d . . .
H3A H 0.3465 0.9634 0.4581 0.147 Uiso 1 1 calc R . .
H3B H 0.3132 0.9778 0.3913 0.147 Uiso 1 1 calc R . .
H3C H 0.3367 1.0699 0.4307 0.147 Uiso 1 1 calc R . .
C4 C 0.3942(5) 0.9125(10) 0.3610(7) 0.131(7) Uani 1 1 d . . .
H4A H 0.4188 0.9257 0.3356 0.196 Uiso 1 1 calc R . .
H4B H 0.3575 0.9041 0.3365 0.196 Uiso 1 1 calc R . .
H4C H 0.4056 0.8533 0.3837 0.196 Uiso 1 1 calc R . .
C5 C 0.2721(3) 0.4958(5) 0.2738(3) 0.0397(15) Uani 1 1 d . . .
H5A H 0.2720 0.5517 0.2479 0.059 Uiso 1 1 calc R . .
H5B H 0.2746 0.4360 0.2520 0.059 Uiso 1 1 calc R . .
H5C H 0.3030 0.5002 0.3079 0.059 Uiso 1 1 calc R . .
C6 C 0.2178(3) 0.5848(4) 0.3278(3) 0.0391(15) Uani 1 1 d . . .
H6A H 0.1839 0.5849 0.3404 0.059 Uiso 1 1 calc R . .
H6B H 0.2188 0.6412 0.3027 0.059 Uiso 1 1 calc R . .
H6C H 0.2483 0.5877 0.3625 0.059 Uiso 1 1 calc R . .
C7 C 0.1738(3) 0.4907(5) 0.2414(3) 0.0482(18) Uani 1 1 d . . .
H7A H 0.1403 0.4887 0.2546 0.072 Uiso 1 1 calc R . .
H7B H 0.1765 0.4324 0.2183 0.072 Uiso 1 1 calc R . .
H7C H 0.1738 0.5482 0.2168 0.072 Uiso 1 1 calc R . .
C8 C 0.2204(3) 0.4085(4) 0.3312(3) 0.0365(14) Uani 1 1 d . . .
H8A H 0.2506 0.4112 0.3661 0.055 Uiso 1 1 calc R . .
H8B H 0.2235 0.3501 0.3084 0.055 Uiso 1 1 calc R . .
H8C H 0.1863 0.4067 0.3434 0.055 Uiso 1 1 calc R . .
C9 C 0.0139(3) 0.7249(9) 0.3567(5) 0.075(3) Uani 1 1 d . . .
H9A H 0.0194 0.7691 0.3905 0.113 Uiso 1 1 calc R . .
H9B H 0.0166 0.6579 0.3708 0.113 Uiso 1 1 calc R . .
H9C H -0.0220 0.7358 0.3308 0.113 Uiso 1 1 calc R . .
C10 C 0.0494(4) 0.8417(8) 0.2930(5) 0.074(3) Uani 1 1 d . . .
H10A H 0.0795 0.8550 0.2748 0.111 Uiso 1 1 calc R . .
H10B H 0.0483 0.8916 0.3225 0.111 Uiso 1 1 calc R . .
H10C H 0.0154 0.8422 0.2626 0.111 Uiso 1 1 calc R . .
C11 C 0.1113(3) 0.7419(7) 0.3670(5) 0.064(2) Uani 1 1 d . . .
H11A H 0.1387 0.7720 0.3499 0.095 Uiso 1 1 calc R . .
H11B H 0.1215 0.6747 0.3776 0.095 Uiso 1 1 calc R . .
H11C H 0.1086 0.7777 0.4023 0.095 Uiso 1 1 calc R . .
C12 C 0.0570(6) 0.6700(11) 0.2747(5) 0.102(5) Uani 1 1 d . . .
H12A H 0.0212 0.6686 0.2474 0.153 Uiso 1 1 calc R . .
H12B H 0.0653 0.6059 0.2926 0.153 Uiso 1 1 calc R . .
H12C H 0.0841 0.6875 0.2532 0.153 Uiso 1 1 calc R . .
C13 C 0.1718(4) 0.5015(6) 0.0810(4) 0.053(2) Uani 1 1 d . . .
H13A H 0.1709 0.5612 0.1033 0.080 Uiso 1 1 calc R . .
H13B H 0.1725 0.4455 0.1069 0.080 Uiso 1 1 calc R . .
H13C H 0.1396 0.4981 0.0482 0.080 Uiso 1 1 calc R . .
C14 C 0.2213(3) 0.5891(5) 0.0210(3) 0.0434(17) Uani 1 1 d . . .
H14A H 0.2523 0.5881 0.0032 0.065 Uiso 1 1 calc R . .
H14B H 0.2234 0.6465 0.0461 0.065 Uiso 1 1 calc R . .
H14C H 0.1879 0.5912 -0.0102 0.065 Uiso 1 1 calc R . .
C15 C 0.2704(3) 0.5008(5) 0.1079(3) 0.0447(17) Uani 1 1 d . . .
H15A H 0.3031 0.4963 0.0931 0.067 Uiso 1 1 calc R . .
H15B H 0.2686 0.4452 0.1334 0.067 Uiso 1 1 calc R . .
H15C H 0.2712 0.5608 0.1304 0.067 Uiso 1 1 calc R . .
C16 C 0.2218(3) 0.4110(5) 0.0221(3) 0.0432(17) Uani 1 1 d . . .
H16A H 0.1917 0.4130 -0.0131 0.065 Uiso 1 1 calc R . .
H16B H 0.2177 0.3547 0.0461 0.065 Uiso 1 1 calc R . .
H16C H 0.2559 0.4060 0.0101 0.065 Uiso 1 1 calc R . .
C17 C 0.4432(6) 0.4992(17) 0.5218(7) 0.181(12) Uani 1 1 d . . .
H17A H 0.4477 0.5579 0.4999 0.272 Uiso 1 1 calc R . .
H17B H 0.4405 0.4428 0.4958 0.272 Uiso 1 1 calc R . .
H17C H 0.4744 0.4915 0.5554 0.272 Uiso 1 1 calc R . .
C18 C 0.3969(6) 0.5818(12) 0.5871(10) 0.158(9) Uani 1 1 d . . .
H18A H 0.4272 0.5694 0.6211 0.237 Uiso 1 1 calc R . .
H18B H 0.3631 0.5808 0.5998 0.237 Uiso 1 1 calc R . .
H18C H 0.4015 0.6454 0.5704 0.237 Uiso 1 1 calc R . .
C19 C 0.3441(5) 0.5122(11) 0.4958(5) 0.096(5) Uani 1 1 d . . .
H19A H 0.3423 0.5741 0.4749 0.144 Uiso 1 1 calc R . .
H19B H 0.3134 0.5068 0.5139 0.144 Uiso 1 1 calc R . .
H19C H 0.3430 0.4589 0.4678 0.144 Uiso 1 1 calc R . .
C20 C 0.3941(5) 0.4220(12) 0.5807(8) 0.125(6) Uani 1 1 d . . .
H20A H 0.3924 0.3626 0.5575 0.188 Uiso 1 1 calc R . .
H20B H 0.3622 0.4259 0.5970 0.188 Uiso 1 1 calc R . .
H20C H 0.4267 0.4213 0.6130 0.188 Uiso 1 1 calc R . .
C21 C 0.0584(5) 0.3324(10) 0.9952(5) 0.093(4) Uani 1 1 d . . .
H21A H 0.0880 0.3195 1.0297 0.139 Uiso 1 1 calc R . .
H21B H 0.0239 0.3287 1.0065 0.139 Uiso 1 1 calc R . .
H21C H 0.0627 0.3973 0.9800 0.139 Uiso 1 1 calc R . .
C22 C 0.1136(3) 0.2594(8) 0.9317(5) 0.075(3) Uani 1 1 d . . .
H22A H 0.1230 0.3260 0.9238 0.113 Uiso 1 1 calc R . .
H22B H 0.1112 0.2198 0.8964 0.113 Uiso 1 1 calc R . .
H22C H 0.1415 0.2328 0.9644 0.113 Uiso 1 1 calc R . .
C23 C 0.0518(5) 0.1582(9) 0.9753(6) 0.094(4) Uani 1 1 d . . .
H23A H 0.0808 0.1479 1.0108 0.141 Uiso 1 1 calc R . .
H23B H 0.0532 0.1074 0.9465 0.141 Uiso 1 1 calc R . .
H23C H 0.0169 0.1561 0.9856 0.141 Uiso 1 1 calc R . .
C24 C 0.0163(4) 0.2769(10) 0.8904(5) 0.097(4) Uani 1 1 d . . .
H24A H -0.0198 0.2723 0.8978 0.146 Uiso 1 1 calc R . .
H24B H 0.0200 0.2283 0.8611 0.146 Uiso 1 1 calc R . .
H24C H 0.0214 0.3417 0.8755 0.146 Uiso 1 1 calc R . .
C25 C 0.4649(6) 0.2913(12) 0.2925(7) 0.052(4) Uiso 0.542(10) 1 d P A 1
C26 C 0.4660(6) 0.2939(12) 0.1879(7) 0.052(4) Uiso 0.542(10) 1 d P A 1
C27 C 0.5484(6) 0.2388(11) 0.2625(6) 0.046(3) Uiso 0.542(10) 1 d P A 1
C28 C 0.4663(8) 0.1367(14) 0.2388(9) 0.067(5) Uiso 0.542(10) 1 d P A 1
N7 N 0.4870(5) 0.2395(9) 0.2456(5) 0.042(3) Uiso 0.542(10) 1 d P A 1
C27A C 0.5349(7) 0.2060(14) 0.3108(8) 0.051(4) Uiso 0.458(10) 1 d P A 2
C26A C 0.5341(8) 0.2083(14) 0.2065(9) 0.055(5) Uiso 0.458(10) 1 d P A 2
C25A C 0.4522(8) 0.2633(14) 0.2386(8) 0.052(4) Uiso 0.458(10) 1 d P A 2
C28A C 0.5346(10) 0.3616(19) 0.2596(11) 0.076(7) Uiso 0.458(10) 1 d P A 2
N7A N 0.5145(7) 0.2636(11) 0.2534(6) 0.047(3) Uiso 0.458(10) 1 d P A 2

loop_
_atom_site_aniso_label
_atom_site_aniso_U_11
_atom_site_aniso_U_22
_atom_site_aniso_U_33
_atom_site_aniso_U_23
_atom_site_aniso_U_13
_atom_site_aniso_U_12
Nb1 0.0157(4) 0.0141(4) 0.0321(4) -0.00117(16) 0.00447(18) -0.00118(15)
Nb3 0.0195(4) 0.0173(4) 0.0199(4) 0.00286(15) 0.00724(18) 0.00034(15)
Nb4 0.0154(4) 0.0130(4) 0.0257(4) -0.00129(15) 0.00408(17) 0.00111(14)
Nb5 0.0187(4) 0.0206(4) 0.0186(4) -0.00570(15) 0.00326(18) -0.00228(16)
Nb6 0.0190(4) 0.0202(4) 0.0178(4) 0.00405(15) 0.00151(17) -0.00015(16)
Nb7 0.0177(4) 0.0145(4) 0.0325(4) 0.00145(16) 0.00308(19) 0.00120(15)
Nb8 0.0227(4) 0.0177(4) 0.0200(4) -0.00348(15) 0.00639(18) 0.00258(16)
Nb9 0.0143(4) 0.0130(4) 0.0139(4) -0.00036(13) 0.00292(15) 0.00034(14)
Nb10 0.0171(4) 0.0134(4) 0.0248(4) 0.00030(15) 0.00231(18) -0.00068(15)
Co2 0.0155(4) 0.0135(4) 0.0216(5) -0.0004(2) 0.0033(2) 0.0015(2)
O1 0.0213(19) 0.0196(18) 0.052(3) -0.0025(17) 0.0065(17) -0.0034(15)
O2 0.0201(18) 0.0185(17) 0.031(2) 0.0002(14) 0.0047(15) -0.0017(13)
O3 0.0220(18) 0.0201(17) 0.0288(19) 0.0036(14) 0.0082(15) -0.0007(14)
O4 0.0171(17) 0.0144(15) 0.035(2) -0.0020(14) 0.0053(15) -0.0011(13)
O5 0.0216(18) 0.0229(18) 0.030(2) -0.0085(15) 0.0029(15) -0.0044(14)
O6 0.0211(18) 0.0181(17) 0.034(2) 0.0002(14) 0.0041(15) 0.0023(13)
O7 0.0176(15) 0.0207(17) 0.0232(17) 0.0002(13) 0.0071(13) 0.0025(13)
O8 0.030(2) 0.036(2) 0.0212(18) 0.0069(16) 0.0093(15) -0.0011(16)
O9 0.0198(17) 0.0170(16) 0.0254(18) 0.0039(13) 0.0059(14) 0.0013(13)
O10 0.0186(18) 0.0168(17) 0.046(2) -0.0009(16) 0.0063(16) 0.0022(14)
O11 0.0191(17) 0.0223(17) 0.0271(19) -0.0085(14) 0.0061(14) 0.0007(13)
O12 0.032(2) 0.034(2) 0.0218(18) -0.0089(16) 0.0059(16) -0.0027(17)
O13 0.0179(15) 0.0206(17) 0.0206(17) 0.0003(13) 0.0009(12) 0.0002(13)
O14 0.0150(16) 0.0154(15) 0.0199(17) -0.0011(12) 0.0037(13) -0.0008(12)
O15 0.030(2) 0.039(2) 0.0188(18) 0.0074(16) 0.0028(15) -0.0004(17)
O16 0.0220(18) 0.0217(18) 0.0260(19) 0.0080(14) 0.0004(14) 0.0015(14)
O17 0.0216(19) 0.0210(18) 0.050(3) 0.0027(17) 0.0043(17) 0.0037(15)
O18 0.0250(19) 0.0217(18) 0.033(2) -0.0065(15) 0.0080(16) 0.0026(15)
O19 0.037(2) 0.027(2) 0.026(2) -0.0090(15) 0.0118(17) 0.0008(17)
O20 0.0202(15) 0.0172(16) 0.0164(15) -0.0002(12) 0.0048(12) -0.0004(13)
O21 0.0161(16) 0.0177(16) 0.0201(16) -0.0019(12) 0.0037(12) 0.0006(12)
O22 0.0180(15) 0.0196(16) 0.0157(15) -0.0010(12) 0.0025(12) -0.0009(13)
O23 0.0191(17) 0.0137(14) 0.0208(17) -0.0012(12) 0.0050(13) -0.0015(12)
O24 0.0207(18) 0.0221(17) 0.0241(18) 0.0055(14) 0.0040(14) -0.0018(14)
O25 0.0240(19) 0.0153(16) 0.035(2) 0.0019(14) 0.0029(16) -0.0003(14)
O26 0.0225(18) 0.0204(17) 0.0241(18) -0.0058(14) 0.0028(14) -0.0005(14)
O27 0.0158(16) 0.0169(15) 0.0199(16) -0.0009(12) 0.0026(12) -0.0012(12)
O28 0.0222(19) 0.0190(17) 0.040(2) -0.0007(15) 0.0008(16) -0.0039(14)
O29 0.066(5) 0.116(8) 0.170(10) -0.006(7) -0.039(6) 0.018(5)
O30 0.031(3) 0.032(3) 0.178(9) -0.006(4) -0.009(4) 0.005(2)
O31 0.122(7) 0.119(7) 0.145(9) 0.065(6) 0.097(7) 0.061(6)
O32 0.083(4) 0.056(4) 0.041(3) -0.004(3) 0.014(3) 0.015(3)
O33 0.076(6) 0.152(10) 0.119(8) -0.011(7) -0.012(5) 0.015(6)
O34 0.043(3) 0.050(3) 0.027(2) 0.0100(19) 0.0151(19) 0.011(2)
O35 0.041(3) 0.068(4) 0.033(2) 0.014(2) 0.001(2) 0.010(3)
O36 0.072(5) 0.156(9) 0.098(6) -0.052(6) -0.018(4) 0.043(6)
O37 0.051(3) 0.044(3) 0.078(4) -0.001(3) 0.013(3) 0.001(3)
O38 0.040(3) 0.071(4) 0.047(3) 0.015(3) 0.018(2) -0.008(3)
O39 0.080(6) 0.185(11) 0.152(9) -0.086(8) 0.064(6) -0.057(7)
O40 0.066(4) 0.064(4) 0.089(5) -0.005(4) -0.009(4) -0.003(3)
O41 0.0181(17) 0.0174(18) 0.067(3) 0.0040(18) 0.0053(18) 0.0010(15)
O42 0.071(5) 0.067(5) 0.121(7) -0.004(4) 0.042(5) -0.008(4)
O43 0.135(8) 0.189(11) 0.212(12) -0.139(10) 0.137(9) -0.112(8)
O44 0.26(2) 0.27(2) 0.171(16) 0.032(14) -0.060(15) -0.090(17)
O45 0.057(4) 0.139(8) 0.083(5) -0.002(5) 0.030(4) 0.012(5)
O46 0.036(3) 0.102(5) 0.033(3) -0.019(3) 0.003(2) -0.004(3)
O47 0.115(8) 0.228(13) 0.106(7) 0.089(8) -0.068(6) -0.113(8)
O48 0.112(9) 0.130(10) 0.243(16) 0.035(10) -0.018(9) -0.024(8)
O49 0.048(3) 0.032(2) 0.029(2) -0.0046(17) 0.0141(19) -0.0017(19)
O50 0.040(3) 0.142(7) 0.039(3) -0.019(4) 0.013(2) 0.020(4)
O51 0.150(10) 0.174(12) 0.097(7) -0.019(8) 0.036(7) -0.039(9)
O52 0.070(5) 0.130(8) 0.080(5) -0.004(5) -0.006(4) -0.007(5)
O53 0.099(5) 0.059(4) 0.038(3) -0.009(3) 0.028(3) -0.021(3)
N1 0.032(3) 0.045(3) 0.047(3) -0.004(3) -0.013(2) 0.001(3)
N2 0.038(3) 0.020(2) 0.032(2) 0.0013(18) 0.010(2) 0.0013(19)
N3 0.040(4) 0.063(5) 0.076(5) 0.008(4) 0.015(3) -0.005(3)
N4 0.041(3) 0.021(2) 0.029(2) -0.0002(18) 0.004(2) -0.003(2)
N5 0.030(3) 0.044(3) 0.069(4) -0.004(3) 0.025(3) 0.002(2)
N6 0.036(4) 0.057(4) 0.093(6) -0.011(4) -0.005(4) 0.004(3)
C1 0.092(10) 0.166(17) 0.122(13) -0.028(11) -0.072(9) -0.010(10)
C2 0.068(8) 0.106(11) 0.150(14) 0.045(10) -0.003(8) -0.012(7)
C3 0.067(7) 0.171(15) 0.059(6) -0.007(7) 0.023(5) -0.012(8)
C4 0.070(8) 0.096(10) 0.187(16) -0.084(10) -0.046(9) 0.019(7)
C5 0.044(4) 0.027(3) 0.054(4) 0.005(3) 0.023(3) 0.003(3)
C6 0.050(4) 0.020(3) 0.050(4) -0.007(2) 0.017(3) 0.002(3)
C7 0.053(4) 0.040(4) 0.042(4) 0.001(3) -0.005(3) 0.000(3)
C8 0.045(4) 0.024(3) 0.044(4) 0.007(2) 0.016(3) 0.002(3)
C9 0.035(4) 0.107(9) 0.092(7) 0.024(6) 0.030(5) -0.004(5)
C10 0.052(5) 0.071(7) 0.095(8) 0.013(6) 0.009(5) 0.006(5)
C11 0.037(4) 0.062(5) 0.094(7) 0.012(5) 0.020(4) 0.004(4)
C12 0.125(11) 0.139(12) 0.050(6) -0.016(7) 0.038(7) 0.029(10)
C13 0.057(5) 0.042(4) 0.070(5) 0.002(4) 0.034(4) -0.001(4)
C14 0.064(5) 0.026(3) 0.038(3) 0.003(3) 0.007(3) -0.004(3)
C15 0.052(4) 0.028(3) 0.044(4) 0.000(3) -0.009(3) -0.003(3)
C16 0.064(5) 0.024(3) 0.038(3) -0.010(3) 0.006(3) -0.001(3)
C17 0.079(9) 0.38(3) 0.102(11) 0.055(15) 0.052(8) 0.109(15)
C18 0.072(9) 0.130(14) 0.29(3) -0.114(16) 0.068(12) -0.013(9)
C19 0.066(7) 0.170(14) 0.050(6) 0.026(7) 0.009(5) 0.023(8)
C20 0.057(7) 0.142(14) 0.180(16) 0.072(13) 0.036(9) 0.003(8)
C21 0.096(9) 0.099(9) 0.067(7) -0.032(7) -0.011(6) -0.005(7)
C22 0.034(4) 0.074(6) 0.100(8) 0.026(6) -0.019(4) -0.003(4)
C23 0.061(7) 0.093(9) 0.128(11) -0.003(8) 0.022(7) -0.030(6)
C24 0.036(5) 0.129(11) 0.103(9) -0.005(8) -0.031(5) 0.013(6)

loop_
_atom_type_symbol
_atom_type_description
_atom_type_scat_dispersion_real
_atom_type_scat_dispersion_imag
_atom_type_scat_source
C C 0.0033 0.0016 'International Tables Vol C Tables 4.2.6.8 and 6.1.1.4'
H H 0.0000 0.0000 'International Tables Vol C Tables 4.2.6.8 and 6.1.1.4'
N N 0.0061 0.0033 'International Tables Vol C Tables 4.2.6.8 and 6.1.1.4'
O O 0.0106 0.0060 'International Tables Vol C Tables 4.2.6.8 and 6.1.1.4'
Co Co 0.3494 0.9721 'International Tables Vol C Tables 4.2.6.8 and 6.1.1.4'
Nb Nb -2.0727 0.6215 'International Tables Vol C Tables 4.2.6.8 and 6.1.1.4'

loop_
_geom_angle_atom_site_label_1
_geom_angle_atom_site_label_2
_geom_angle_atom_site_label_3
_geom_angle
O1 Nb1 O4 102.59(17)
O1 Nb1 O3 104.11(19)
O4 Nb1 O3 90.53(16)
O1 Nb1 O5 104.42(19)
O4 Nb1 O5 89.36(16)
O3 Nb1 O5 150.78(15)
O1 Nb1 O2 102.40(17)
O4 Nb1 O2 154.97(14)
O3 Nb1 O2 84.66(15)
O5 Nb1 O2 83.21(16)
O1 Nb1 O14 179.13(15)
O4 Nb1 O14 76.54(13)
O3 Nb1 O14 76.01(13)
O5 Nb1 O14 75.56(13)
O2 Nb1 O14 78.47(13)
O1 Nb1 Nb3 134.01(15)
O4 Nb1 Nb3 79.93(11)
O3 Nb1 Nb3 30.30(11)
O5 Nb1 Nb3 121.56(11)
O2 Nb1 Nb3 83.69(11)
O14 Nb1 Nb3 46.02(8)
O8 Nb3 O3 103.48(18)
O8 Nb3 O9 101.36(17)
O3 Nb3 O9 94.97(15)
O8 Nb3 O7 101.74(17)
O3 Nb3 O7 92.71(15)
O9 Nb3 O7 153.19(14)
O8 Nb3 O20 103.26(16)
O3 Nb3 O20 152.11(14)
O9 Nb3 O20 87.42(14)
O7 Nb3 O20 74.19(13)
O8 Nb3 O14 176.48(16)
O3 Nb3 O14 79.72(14)
O9 Nb3 O14 76.73(13)
O7 Nb3 O14 79.45(13)
O20 Nb3 O14 73.79(12)
O8 Nb3 Nb8 92.96(14)
O3 Nb3 Nb8 129.93(11)
O9 Nb3 Nb8 127.96(10)
O7 Nb3 Nb8 37.31(10)
O20 Nb3 Nb8 40.54(9)
O14 Nb3 Nb8 86.01(8)
O8 Nb3 Nb1 134.28(14)
O3 Nb3 Nb1 31.29(11)
O9 Nb3 Nb1 83.16(11)
O7 Nb3 Nb1 90.35(10)
O20 Nb3 Nb1 122.44(9)
O14 Nb3 Nb1 48.75(8)
Nb8 Nb3 Nb1 120.136(18)
O10 Nb4 O4 102.53(16)
O10 Nb4 O11 103.71(18)
O4 Nb4 O11 89.89(16)
O10 Nb4 O9 104.07(18)
O4 Nb4 O9 89.30(15)
O11 Nb4 O9 151.71(15)
O10 Nb4 O21 103.67(15)
O4 Nb4 O21 153.80(14)
O11 Nb4 O21 84.04(14)
O9 Nb4 O21 84.30(14)
O10 Nb4 O14 178.58(15)
O4 Nb4 O14 78.89(13)
O11 Nb4 O14 76.20(13)
O9 Nb4 O14 75.90(13)
O21 Nb4 O14 74.91(12)
O10 Nb4 Nb9 135.92(13)
O4 Nb4 Nb9 121.54(10)
O11 Nb4 Nb9 78.20(11)
O9 Nb4 Nb9 78.20(10)
O21 Nb4 Nb9 32.25(9)
O14 Nb4 Nb9 42.66(8)
O12 Nb5 O5 103.37(18)
O12 Nb5 O11 101.01(18)
O5 Nb5 O11 94.47(16)
O12 Nb5 O13 101.83(18)
O5 Nb5 O13 92.82(15)
O11 Nb5 O13 153.68(14)
O12 Nb5 O22 103.48(17)
O5 Nb5 O22 152.10(15)
O11 Nb5 O22 87.77(14)
O13 Nb5 O22 74.33(13)
O12 Nb5 O14 176.66(16)
O5 Nb5 O14 79.55(14)
O11 Nb5 O14 77.01(13)
O13 Nb5 O14 79.52(13)
O22 Nb5 O14 73.86(12)
O12 Nb5 Nb6 93.40(14)
O5 Nb5 Nb6 129.95(12)
O11 Nb5 Nb6 128.39(11)
O13 Nb5 Nb6 37.24(10)
O22 Nb5 Nb6 40.62(9)
O14 Nb5 Nb6 85.85(8)
O15 Nb6 O16 103.16(18)
O15 Nb6 O24 101.32(18)
O16 Nb6 O24 94.39(16)
O15 Nb6 O13 101.64(17)
O16 Nb6 O13 93.43(15)
O24 Nb6 O13 153.34(14)
O15 Nb6 O22 103.45(17)
O16 Nb6 O22 152.41(15)
O24 Nb6 O22 87.45(14)
O13 Nb6 O22 74.16(13)
O15 Nb6 O23 176.33(16)
O16 Nb6 O23 80.02(14)
O24 Nb6 O23 76.49(13)
O13 Nb6 O23 79.84(13)
O22 Nb6 O23 73.64(12)
O15 Nb6 Nb5 93.27(14)
O16 Nb6 Nb5 130.48(11)
O24 Nb6 Nb5 127.96(11)
O13 Nb6 Nb5 37.17(10)
O22 Nb6 Nb5 40.51(9)
O23 Nb6 Nb5 85.90(8)
O15 Nb6 Nb7 134.35(14)
O16 Nb6 Nb7 31.54(11)
O24 Nb6 Nb7 83.39(11)
O13 Nb6 Nb7 90.16(10)
O22 Nb6 Nb7 122.17(9)
O23 Nb6 Nb7 48.68(8)
Nb5 Nb6 Nb7 119.610(18)
O17 Nb7 O25 102.80(17)
O17 Nb7 O16 103.99(19)
O25 Nb7 O16 89.36(16)
O17 Nb7 O18 104.03(19)
O25 Nb7 O18 89.29(16)
O16 Nb7 O18 151.53(15)
O17 Nb7 O6 102.41(17)
O25 Nb7 O6 154.78(15)
O16 Nb7 O6 84.63(16)
O18 Nb7 O6 84.58(16)
O17 Nb7 O23 179.03(16)
O25 Nb7 O23 76.22(13)
O16 Nb7 O23 76.06(13)
O18 Nb7 O23 76.01(13)
O6 Nb7 O23 78.56(13)
O17 Nb7 Nb6 134.03(16)
O25 Nb7 Nb6 79.73(12)
O16 Nb7 Nb6 30.29(10)
O18 Nb7 Nb6 121.94(11)
O6 Nb7 Nb6 82.85(11)
O23 Nb7 Nb6 45.95(8)
O19 Nb8 O18 103.35(18)
O19 Nb8 O26 101.01(18)
O18 Nb8 O26 94.24(16)
O19 Nb8 O7 102.32(17)
O18 Nb8 O7 92.52(15)
O26 Nb8 O7 153.46(15)
O19 Nb8 O20 103.67(17)
O18 Nb8 O20 151.92(15)
O26 Nb8 O20 88.00(14)
O7 Nb8 O20 74.36(13)
O19 Nb8 O23 176.61(17)
O18 Nb8 O23 79.42(14)
O26 Nb8 O23 76.71(13)
O7 Nb8 O23 79.38(13)
O20 Nb8 O23 73.87(12)
O19 Nb8 Nb3 93.57(14)
O18 Nb8 Nb3 129.73(12)
O26 Nb8 Nb3 128.73(11)
O7 Nb8 Nb3 37.30(10)
O20 Nb8 Nb3 40.73(9)
O23 Nb8 Nb3 86.03(8)
O27 Nb9 O21 105.82(15)
O27 Nb9 O22 97.15(14)
O21 Nb9 O22 97.07(14)
O27 Nb9 O20 97.20(14)
O21 Nb9 O20 96.88(14)
O22 Nb9 O20 156.43(14)
O27 Nb9 O23 85.57(14)
O21 Nb9 O23 168.61(14)
O22 Nb9 O23 81.21(13)
O20 Nb9 O23 81.37(13)
O27 Nb9 O14 168.50(14)
O21 Nb9 O14 85.68(14)
O22 Nb9 O14 81.19(13)
O20 Nb9 O14 81.03(13)
O23 Nb9 O14 82.93(12)
O27 Nb9 Nb4 143.14(11)
O21 Nb9 Nb4 37.33(11)
O22 Nb9 Nb4 89.95(10)
O20 Nb9 Nb4 89.71(10)
O23 Nb9 Nb4 131.28(9)
O14 Nb9 Nb4 48.35(9)
O27 Nb9 Nb10 37.39(11)
O21 Nb9 Nb10 143.21(11)
O22 Nb9 Nb10 90.06(10)
O20 Nb9 Nb10 90.06(10)
O23 Nb9 Nb10 48.18(9)
O14 Nb9 Nb10 131.11(9)
Nb4 Nb9 Nb10 179.452(17)
O28 Nb10 O25 102.78(17)
O28 Nb10 O24 104.17(18)
O25 Nb10 O24 89.59(16)
O28 Nb10 O26 103.79(18)
O25 Nb10 O26 89.93(16)
O24 Nb10 O26 151.43(15)
O28 Nb10 O27 103.73(16)
O25 Nb10 O27 153.49(14)
O24 Nb10 O27 83.86(14)
O26 Nb10 O27 83.93(14)
O28 Nb10 O23 178.36(16)
O25 Nb10 O23 78.87(13)
O24 Nb10 O23 75.78(13)
O26 Nb10 O23 76.10(13)
O27 Nb10 O23 74.62(12)
O28 Nb10 Nb9 135.96(13)
O25 Nb10 Nb9 121.27(11)
O24 Nb10 Nb9 77.90(11)
O26 Nb10 Nb9 78.01(10)
O27 Nb10 Nb9 32.22(9)
O23 Nb10 Nb9 42.40(8)
O6 Co2 O2 99.95(15)
O6 Co2 O7 95.57(15)
O2 Co2 O7 96.81(15)
O6 Co2 O13 95.61(15)
O2 Co2 O13 94.90(15)
O7 Co2 O13 162.16(13)
O6 Co2 O14 171.75(14)
O2 Co2 O14 88.31(14)
O7 Co2 O14 83.46(13)
O13 Co2 O14 83.48(13)
O6 Co2 O23 87.91(14)
O2 Co2 O23 172.10(14)
O7 Co2 O23 83.15(13)
O13 Co2 O23 83.40(13)
O14 Co2 O23 83.83(13)
Co2 O2 Nb1 104.61(16)
Nb3 O3 Nb1 118.41(18)
Nb1 O4 Nb4 118.90(18)
Nb5 O5 Nb1 118.45(18)
Co2 O6 Nb7 105.32(17)
Nb3 O7 Nb8 105.38(16)
Nb3 O7 Co2 103.54(15)
Nb8 O7 Co2 104.27(15)
Nb3 O9 Nb4 117.87(18)
Nb5 O11 Nb4 117.46(17)
Nb5 O13 Nb6 105.59(16)
Nb5 O13 Co2 103.50(15)
Nb6 O13 Co2 103.45(15)
Co2 O14 Nb9 96.74(13)
Co2 O14 Nb5 91.29(12)
Nb9 O14 Nb5 94.14(12)
Co2 O14 Nb3 91.14(12)
Nb9 O14 Nb3 94.41(12)
Nb5 O14 Nb3 170.78(16)
Co2 O14 Nb4 174.27(16)
Nb9 O14 Nb4 88.99(11)
Nb5 O14 Nb4 88.25(11)
Nb3 O14 Nb4 88.45(11)
Co2 O14 Nb1 88.59(11)
Nb9 O14 Nb1 174.66(16)
Nb5 O14 Nb1 85.94(10)
Nb3 O14 Nb1 85.23(10)
Nb4 O14 Nb1 85.68(10)
Nb6 O16 Nb7 118.17(18)
Nb8 O18 Nb7 118.33(19)
Nb9 O20 Nb8 108.91(15)
Nb9 O20 Nb3 109.08(15)
Nb8 O20 Nb3 98.73(14)
Nb9 O21 Nb4 110.42(16)
Nb9 O22 Nb5 108.99(15)
Nb9 O22 Nb6 108.91(15)
Nb5 O22 Nb6 98.87(14)
Co2 O23 Nb9 96.49(13)
Co2 O23 Nb6 90.97(12)
Nb9 O23 Nb6 94.52(12)
Co2 O23 Nb10 174.09(17)
Nb9 O23 Nb10 89.42(12)
Nb6 O23 Nb10 88.68(11)
Co2 O23 Nb8 91.09(12)
Nb9 O23 Nb8 94.06(12)
Nb6 O23 Nb8 170.89(16)
Nb10 O23 Nb8 88.36(11)
Co2 O23 Nb7 88.21(12)
Nb9 O23 Nb7 175.30(16)
Nb6 O23 Nb7 85.37(11)
Nb10 O23 Nb7 85.88(11)
Nb8 O23 Nb7 85.83(11)
Nb6 O24 Nb10 117.87(18)
Nb10 O25 Nb7 119.03(18)
Nb8 O26 Nb10 117.73(18)
Nb9 O27 Nb10 110.39(16)
C1 N1 C4 111.1(9)
C1 N1 C2 106.4(10)
C4 N1 C2 99.1(12)
C1 N1 C3 118.5(11)
C4 N1 C3 112.0(9)
C2 N1 C3 107.6(9)
C8 N2 C6 110.8(5)
C8 N2 C5 109.6(5)
C6 N2 C5 109.6(5)
C8 N2 C7 108.8(5)
C6 N2 C7 109.0(5)
C5 N2 C7 109.1(6)
C10 N3 C12 107.1(9)
C10 N3 C11 109.2(7)
C12 N3 C11 109.7(8)
C10 N3 C9 110.9(8)
C12 N3 C9 113.2(9)
C11 N3 C9 106.7(7)
C14 N4 C16 112.1(5)
C14 N4 C15 110.2(5)
C16 N4 C15 109.1(5)
C14 N4 C13 108.3(6)
C16 N4 C13 108.6(6)
C15 N4 C13 108.5(6)
C17 N5 C18 114.9(12)
C17 N5 C20 107.0(10)
C18 N5 C20 97.4(13)
C17 N5 C19 115.4(10)
C18 N5 C19 110.9(10)
C20 N5 C19 109.5(9)
C21 N6 C22 110.7(8)
C21 N6 C24 113.4(9)
C22 N6 C24 105.7(9)
C21 N6 C23 106.7(10)
C22 N6 C23 108.4(8)
C24 N6 C23 111.9(9)
N1 C1 H1A 109.5
N1 C1 H1B 109.5
H1A C1 H1B 109.5
N1 C1 H1C 109.5
H1A C1 H1C 109.5
H1B C1 H1C 109.5
N1 C2 H2A 109.5
N1 C2 H2B 109.5
H2A C2 H2B 109.5
N1 C2 H2C 109.5
H2A C2 H2C 109.5
H2B C2 H2C 109.5
N1 C3 H3A 109.5
N1 C3 H3B 109.5
H3A C3 H3B 109.5
N1 C3 H3C 109.5
H3A C3 H3C 109.5
H3B C3 H3C 109.5
N1 C4 H4A 109.5
N1 C4 H4B 109.5
H4A C4 H4B 109.5
N1 C4 H4C 109.5
H4A C4 H4C 109.5
H4B C4 H4C 109.5
N2 C5 H5A 109.5
N2 C5 H5B 109.5
H5A C5 H5B 109.5
N2 C5 H5C 109.5
H5A C5 H5C 109.5
H5B C5 H5C 109.5
N2 C6 H6A 109.5
N2 C6 H6B 109.5
H6A C6 H6B 109.5
N2 C6 H6C 109.5
H6A C6 H6C 109.5
H6B C6 H6C 109.5
N2 C7 H7A 109.5
N2 C7 H7B 109.5
H7A C7 H7B 109.5
N2 C7 H7C 109.5
H7A C7 H7C 109.5
H7B C7 H7C 109.5
N2 C8 H8A 109.5
N2 C8 H8B 109.5
H8A C8 H8B 109.5
N2 C8 H8C 109.5
H8A C8 H8C 109.5
H8B C8 H8C 109.5
N3 C9 H9A 109.5
N3 C9 H9B 109.5
H9A C9 H9B 109.5
N3 C9 H9C 109.5
H9A C9 H9C 109.5
H9B C9 H9C 109.5
N3 C10 H10A 109.5
N3 C10 H10B 109.5
H10A C10 H10B 109.5
N3 C10 H10C 109.5
H10A C10 H10C 109.5
H10B C10 H10C 109.5
N3 C11 H11A 109.5
N3 C11 H11B 109.5
H11A C11 H11B 109.5
N3 C11 H11C 109.5
H11A C11 H11C 109.5
H11B C11 H11C 109.5
N3 C12 H12A 109.5
N3 C12 H12B 109.5
H12A C12 H12B 109.5
N3 C12 H12C 109.5
H12A C12 H12C 109.5
H12B C12 H12C 109.5
N4 C13 H13A 109.5
N4 C13 H13B 109.5
H13A C13 H13B 109.5
N4 C13 H13C 109.5
H13A C13 H13C 109.5
H13B C13 H13C 109.5
N4 C14 H14A 109.5
N4 C14 H14B 109.5
H14A C14 H14B 109.5
N4 C14 H14C 109.5
H14A C14 H14C 109.5
H14B C14 H14C 109.5
N4 C15 H15A 109.5
N4 C15 H15B 109.5
H15A C15 H15B 109.5
N4 C15 H15C 109.5
H15A C15 H15C 109.5
H15B C15 H15C 109.5
N4 C16 H16A 109.5
N4 C16 H16B 109.5
H16A C16 H16B 109.5
N4 C16 H16C 109.5
H16A C16 H16C 109.5
H16B C16 H16C 109.5
N5 C17 H17A 109.5
N5 C17 H17B 109.5
H17A C17 H17B 109.5
N5 C17 H17C 109.5
H17A C17 H17C 109.5
H17B C17 H17C 109.5
N5 C18 H18A 109.5
N5 C18 H18B 109.5
H18A C18 H18B 109.5
N5 C18 H18C 109.5
H18A C18 H18C 109.5
H18B C18 H18C 109.5
N5 C19 H19A 109.5
N5 C19 H19B 109.5
H19A C19 H19B 109.5
N5 C19 H19C 109.5
H19A C19 H19C 109.5
H19B C19 H19C 109.5
N5 C20 H20A 109.5
N5 C20 H20B 109.5
H20A C20 H20B 109.5
N5 C20 H20C 109.5
H20A C20 H20C 109.5
H20B C20 H20C 109.5
N6 C21 H21A 109.5
N6 C21 H21B 109.5
H21A C21 H21B 109.5
N6 C21 H21C 109.5
H21A C21 H21C 109.5
H21B C21 H21C 109.5
N6 C22 H22A 109.5
N6 C22 H22B 109.5
H22A C22 H22B 109.5
N6 C22 H22C 109.5
H22A C22 H22C 109.5
H22B C22 H22C 109.5
N6 C23 H23A 109.5
N6 C23 H23B 109.5
H23A C23 H23B 109.5
N6 C23 H23C 109.5
H23A C23 H23C 109.5
H23B C23 H23C 109.5
N6 C24 H24A 109.5
N6 C24 H24B 109.5
H24A C24 H24B 109.5
N6 C24 H24C 109.5
H24A C24 H24C 109.5
H24B C24 H24C 109.5
C28 N7 C27 109.5(12)
C28 N7 C25 109.6(12)
C27 N7 C25 110.7(11)
C28 N7 C26 109.4(12)
C27 N7 C26 110.6(11)
C25 N7 C26 107.0(11)
C28A N7A C26A 111.9(16)
C28A N7A C27A 111.2(16)
C26A N7A C27A 105.7(14)
C28A N7A C25A 110.2(16)
C26A N7A C25A 109.8(14)
C27A N7A C25A 107.9(14)

loop_
_geom_bond_atom_site_label_1
_geom_bond_atom_site_label_2
_geom_bond_distance
Nb1 O1 1.754(4)
Nb1 O4 1.950(4)
Nb1 O3 1.975(4)
Nb1 O5 1.994(4)
Nb1 O2 2.096(4)
Nb1 O14 2.523(3)
Nb1 Nb3 3.3441(7)
Nb3 O8 1.770(4)
Nb3 O3 1.918(4)
Nb3 O9 1.952(4)
Nb3 O7 2.037(3)
Nb3 O20 2.139(3)
Nb3 O14 2.415(3)
Nb3 Nb8 3.2409(7)
Nb4 O10 1.760(4)
Nb4 O4 1.957(3)
Nb4 O11 1.985(4)
Nb4 O9 1.988(4)
Nb4 O21 2.099(3)
Nb4 O14 2.424(3)
Nb4 Nb9 3.2434(7)
Nb5 O12 1.772(4)
Nb5 O5 1.922(4)
Nb5 O11 1.955(4)
Nb5 O13 2.040(4)
Nb5 O22 2.138(3)
Nb5 O14 2.413(3)
Nb5 Nb6 3.2519(7)
Nb6 O15 1.784(4)
Nb6 O16 1.913(4)
Nb6 O24 1.956(4)
Nb6 O13 2.043(4)
Nb6 O22 2.143(3)
Nb6 O23 2.411(3)
Nb6 Nb7 3.3431(7)
Nb7 O17 1.750(4)
Nb7 O25 1.957(4)
Nb7 O16 1.984(4)
Nb7 O18 1.989(4)
Nb7 O6 2.085(4)
Nb7 O23 2.519(3)
Nb8 O19 1.761(4)
Nb8 O18 1.930(4)
Nb8 O26 1.951(4)
Nb8 O7 2.037(4)
Nb8 O20 2.131(3)
Nb8 O23 2.422(3)
Nb9 O27 1.846(3)
Nb9 O21 1.847(3)
Nb9 O22 2.012(3)
Nb9 O20 2.019(3)
Nb9 O23 2.189(3)
Nb9 O14 2.198(3)
Nb9 Nb10 3.2458(7)
Nb10 O28 1.755(4)
Nb10 O25 1.948(4)
Nb10 O24 1.985(4)
Nb10 O26 1.991(4)
Nb10 O27 2.103(3)
Nb10 O23 2.419(3)
Co2 O6 2.042(4)
Co2 O2 2.054(4)
Co2 O7 2.131(4)
Co2 O13 2.134(4)
Co2 O14 2.165(3)
Co2 O23 2.183(3)
N1 C1 1.466(12)
N1 C4 1.481(13)
N1 C2 1.517(14)
N1 C3 1.519(13)
N2 C8 1.478(7)
N2 C6 1.483(7)
N2 C5 1.485(8)
N2 C7 1.511(9)
N3 C10 1.507(12)
N3 C12 1.509(13)
N3 C11 1.515(11)
N3 C9 1.541(11)
N4 C14 1.480(8)
N4 C16 1.487(8)
N4 C15 1.494(8)
N4 C13 1.515(9)
N5 C17 1.423(13)
N5 C18 1.462(15)
N5 C20 1.482(15)
N5 C19 1.490(12)
N6 C21 1.500(13)
N6 C22 1.533(12)
N6 C24 1.544(12)
N6 C23 1.553(14)
C1 H1A 0.9800
C1 H1B 0.9800
C1 H1C 0.9800
C2 H2A 0.9800
C2 H2B 0.9800
C2 H2C 0.9800
C3 H3A 0.9800
C3 H3B 0.9800
C3 H3C 0.9800
C4 H4A 0.9800
C4 H4B 0.9800
C4 H4C 0.9800
C5 H5A 0.9800
C5 H5B 0.9800
C5 H5C 0.9800
C6 H6A 0.9800
C6 H6B 0.9800
C6 H6C 0.9800
C7 H7A 0.9800
C7 H7B 0.9800
C7 H7C 0.9800
C8 H8A 0.9800
C8 H8B 0.9800
C8 H8C 0.9800
C9 H9A 0.9800
C9 H9B 0.9800
C9 H9C 0.9800
C10 H10A 0.9800
C10 H10B 0.9800
C10 H10C 0.9800
C11 H11A 0.9800
C11 H11B 0.9800
C11 H11C 0.9800
C12 H12A 0.9800
C12 H12B 0.9800
C12 H12C 0.9800
C13 H13A 0.9800
C13 H13B 0.9800
C13 H13C 0.9800
C14 H14A 0.9800
C14 H14B 0.9800
C14 H14C 0.9800
C15 H15A 0.9800
C15 H15B 0.9800
C15 H15C 0.9800
C16 H16A 0.9800
C16 H16B 0.9800
C16 H16C 0.9800
C17 H17A 0.9800
C17 H17B 0.9800
C17 H17C 0.9800
C18 H18A 0.9800
C18 H18B 0.9800
C18 H18C 0.9800
C19 H19A 0.9800
C19 H19B 0.9800
C19 H19C 0.9800
C20 H20A 0.9800
C20 H20B 0.9800
C20 H20C 0.9800
C21 H21A 0.9800
C21 H21B 0.9800
C21 H21C 0.9800
C22 H22A 0.9800
C22 H22B 0.9800
C22 H22C 0.9800
C23 H23A 0.9800
C23 H23B 0.9800
C23 H23C 0.9800
C24 H24A 0.9800
C24 H24B 0.9800
C24 H24C 0.9800
C25 N7 1.527(19)
C26 N7 1.523(19)
C27 N7 1.522(19)
C28 N7 1.51(2)
C27A N7A 1.54(2)
C26A N7A 1.52(2)
C25A N7A 1.55(2)
C28A N7A 1.44(3)
